data_4020761
loop_
_publ_author_name
'Seigo Okugawa'
'Hyuma Masu'
'Kentaro Yamaguchi'
'Kei Takeda'

_publ_section_title
;
 Nitrile Anion Cyclization with Epoxysilanes
 Followed by Brook Rearrangement/Ring-Opening
 of Cyclopropane Nitriles/Alkylation
;
_journal_name_full 'Journal of Organic Chemistry'
_journal_page_first 10515
_journal_page_last 10523
_journal_paper_doi 10.1021/jo0519413
_journal_volume 70
_journal_year 2005
_chemical_formula_moiety 'C12 H20 N2 O Si '
_chemical_formula_sum 'C12 H20 N2 O Si'
_chemical_formula_weight 236.39
_space_group_IT_number 14
_symmetry_cell_setting monoclinic
_symmetry_space_group_name_Hall '-P 2ybc'
_symmetry_space_group_name_H-M 'P 1 21/c 1'
_cell_angle_alpha 90
_cell_angle_beta 107.072(5)
_cell_angle_gamma 90
_cell_formula_units_Z 4
_cell_length_a 18.120(7)
_cell_length_b 6.607(2)
_cell_length_c 12.804(5)
_cell_measurement_temperature 300.2
_cell_volume 1465.4(9)
_exptl_crystal_density_diffrn 1.071
_cod_original_sg_symbol_H-M 'P 21/c'
_cod_original_formula_sum 'C12 H20 N2 O Si '
_cod_database_code 4020761

loop_
_symmetry_equiv_pos_as_xyz
x,y,z
-x,1/2+y,1/2-z
-x,-y,-z
x,1/2-y,1/2+z

loop_
_atom_site_label
_atom_site_type_symbol
_atom_site_fract_x
_atom_site_fract_y
_atom_site_fract_z
_atom_site_U_iso_or_equiv
_atom_site_adp_type
_atom_site_occupancy
_atom_site_calc_flag
_atom_site_refinement_flags
_atom_site_disorder_assembly
_atom_site_disorder_group
Si(1) Si 0.29203(5) 0.0181(1) 0.32971(7) 0.0438(3) Uani 1.00 d . . .
O(1) O 0.1839(1) -0.2522(3) 0.2268(2) 0.0646(8) Uani 1.00 d . . .
N(1) N -0.0501(2) -0.0295(6) 0.3376(3) 0.092(1) Uani 1.00 d . . .
N(2) N 0.1039(3) -0.5541(5) 0.4381(3) 0.107(2) Uani 1.00 d . . .
C(1) C 0.4425(3) 0.0244(8) 0.3121(4) 0.101(2) Uani 1.00 d . . .
C(2) C 0.3524(2) -0.2116(7) 0.1878(4) 0.098(2) Uani 1.00 d . . .
C(3) C 0.4031(3) -0.2902(7) 0.3850(4) 0.098(2) Uani 1.00 d . . .
C(4) C 0.3747(2) -0.1201(5) 0.3028(3) 0.055(1) Uani 1.00 d . . .
C(5) C 0.2498(2) 0.2031(6) 0.2198(3) 0.074(1) Uani 1.00 d . . .
C(6) C 0.3246(2) 0.1491(6) 0.4639(3) 0.070(1) Uani 1.00 d . . .
C(7) C 0.2118(2) -0.1660(5) 0.3336(2) 0.0427(9) Uani 1.00 d . . .
C(8) C 0.1494(2) -0.0556(4) 0.3650(2) 0.0430(8) Uani 1.00 d . . .
C(9) C 0.1492(2) -0.0361(5) 0.4792(2) 0.0500(9) Uani 1.00 d . . .
C(10) C 0.0884(2) -0.1716(5) 0.4056(2) 0.0446(9) Uani 1.00 d . . .
C(11) C 0.0104(2) -0.0973(6) 0.3681(3) 0.060(1) Uani 1.00 d . . .
C(12) C 0.0960(2) -0.3861(6) 0.4234(3) 0.061(1) Uani 1.00 d . . .
H(1) H 0.4851 -0.0455 0.2992 0.1211 Uiso 1.00 calc . . .
H(2) H 0.4272 0.1308 0.2585 0.1211 Uiso 1.00 calc . . .
H(3) H 0.4583 0.0840 0.3825 0.1211 Uiso 1.00 calc . . .
H(4) H 0.3094 -0.3040 0.1799 0.1122 Uiso 1.00 calc . . .
H(5) H 0.3356 -0.1090 0.1333 0.1122 Uiso 1.00 calc . . .
H(6) H 0.3936 -0.2848 0.1747 0.1122 Uiso 1.00 calc . . .
H(7) H 0.3621 -0.3865 0.3818 0.1200 Uiso 1.00 calc . . .
H(8) H 0.4452 -0.3649 0.3723 0.1200 Uiso 1.00 calc . . .
H(9) H 0.4201 -0.2396 0.4586 0.1200 Uiso 1.00 calc . . .
H(10) H 0.2853 0.3035 0.2135 0.0914 Uiso 1.00 calc . . .
H(11) H 0.2288 0.1385 0.1503 0.0914 Uiso 1.00 calc . . .
H(12) H 0.2059 0.2749 0.2343 0.0914 Uiso 1.00 calc . . .
H(13) H 0.3451 0.0547 0.5213 0.0849 Uiso 1.00 calc . . .
H(14) H 0.3656 0.2442 0.4638 0.0849 Uiso 1.00 calc . . .
H(15) H 0.2838 0.2224 0.4781 0.0849 Uiso 1.00 calc . . .
H(16) H 0.2376 -0.2752 0.3906 0.0842 Uiso 1.00 calc . . .
H(17) H 0.1189 0.0433 0.3065 0.0842 Uiso 1.00 calc . . .
H(18) H 0.1907 -0.0916 0.5374 0.0586 Uiso 1.00 calc . . .
H(19) H 0.1343 0.0902 0.5061 0.0586 Uiso 1.00 calc . . .
H(20) H 0.1375 -0.3127 0.1843 0.0842 Uiso 1.00 calc . . .

loop_
_atom_site_aniso_label
_atom_site_aniso_U_11
_atom_site_aniso_U_22
_atom_site_aniso_U_33
_atom_site_aniso_U_12
_atom_site_aniso_U_13
_atom_site_aniso_U_23
Si(1) 0.0492(5) 0.0432(5) 0.0400(4) -0.0082(4) 0.0145(4) -0.0034(4)
O(1) 0.056(1) 0.080(2) 0.060(1) -0.024(1) 0.022(1) -0.036(1)
N(1) 0.061(2) 0.131(3) 0.085(2) 0.038(2) 0.022(2) 0.032(2)
N(2) 0.137(4) 0.054(2) 0.132(3) 0.002(2) 0.039(3) 0.018(2)
C(1) 0.069(3) 0.116(4) 0.127(4) -0.033(3) 0.041(3) -0.022(3)
C(2) 0.071(3) 0.136(4) 0.092(3) 0.004(3) 0.035(2) -0.047(3)
C(3) 0.076(3) 0.096(3) 0.127(4) 0.030(3) 0.037(3) 0.021(3)
C(4) 0.047(2) 0.064(2) 0.056(2) -0.010(2) 0.017(2) -0.010(2)
C(5) 0.082(3) 0.067(3) 0.071(2) 0.001(2) 0.020(2) 0.019(2)
C(6) 0.089(3) 0.068(2) 0.059(2) -0.022(2) 0.029(2) -0.019(2)
C(7) 0.037(2) 0.046(2) 0.048(2) 0.000(1) 0.016(1) -0.006(1)
C(8) 0.041(2) 0.044(2) 0.046(2) 0.002(1) 0.015(1) 0.006(1)
C(9) 0.053(2) 0.050(2) 0.048(2) 0.003(2) 0.017(1) -0.003(1)
C(10) 0.040(2) 0.048(2) 0.049(2) 0.008(1) 0.017(1) 0.009(1)
C(11) 0.055(2) 0.070(2) 0.057(2) 0.011(2) 0.021(2) 0.013(2)
C(12) 0.058(2) 0.053(2) 0.072(2) -0.002(2) 0.018(2) 0.006(2)
